data_7241424
loop_
_publ_author_name
'Pisk, Jana'
'\/Dilovi\'c, Ivica'
'Hrenar, Tomica'
'Cvijanovi\'c, Danijela'
'Pavlovi\'c, Gordana'
'Vrdoljak, Vi\<snja'

_publ_section_title
;
 Effective methods for the synthesis of hydrazones, quinazolines, and
 Schiff bases: reaction monitoring using a chemometric approach
;
_journal_issue 63
_journal_name_full 'RSC Advances'
_journal_page_first 38566
_journal_page_last 38577
_journal_paper_doi 10.1039/D0RA06845D
_journal_volume 10
_journal_year 2020
_chemical_formula_moiety 'C13 H11 N3 O3, C H4 O'
_chemical_formula_sum 'C14 H15 N3 O4'
_chemical_formula_weight 289.29
_space_group_crystal_system monoclinic
_space_group_IT_number 14
_space_group_name_Hall '-P 2yn'
_space_group_name_H-M_alt 'P 1 21/n 1'
_atom_sites_solution_hydrogens geom
_atom_sites_solution_primary dual
_audit_creation_date 2020-01-08
_audit_creation_method
;
Olex2 1.2
(compiled 2018.05.29 svn.r3508 for OlexSys, GUI svn.r5506)
;
_audit_update_record
;
2020-02-20 deposited with the CCDC.	2020-10-05 downloaded from the CCDC.
;
_cell_angle_alpha 90
_cell_angle_beta 95.924(4)
_cell_angle_gamma 90
_cell_formula_units_Z 4
_cell_length_a 8.4964(4)
_cell_length_b 14.0972(6)
_cell_length_c 11.1992(5)
_cell_measurement_reflns_used 11502
_cell_measurement_temperature 150
_cell_measurement_theta_max 32.4640
_cell_measurement_theta_min 4.2820
_cell_volume 1334.23(10)
_computing_cell_refinement
;
CrysAlisPro, Agilent Technologies,
Version 1.171.37.35 (release 13-08-2014 CrysAlis171 .NET)
(compiled Aug 13 2014,18:06:01)
;
_computing_data_collection
;
CrysAlisPro, Agilent Technologies,
Version 1.171.37.35 (release 13-08-2014 CrysAlis171 .NET)
(compiled Aug 13 2014,18:06:01)
;
_computing_data_reduction
;
CrysAlisPro, Agilent Technologies,
Version 1.171.37.35 (release 13-08-2014 CrysAlis171 .NET)
(compiled Aug 13 2014,18:06:01)
;
_computing_molecular_graphics 'Olex2 (Dolomanov et al., 2009)'
_computing_publication_material 'Olex2 (Dolomanov et al., 2009)'
_computing_structure_refinement 'ShelXL (Sheldrick, 2015)'
_computing_structure_solution 'ShelXT (Sheldrick, 2015)'
_diffrn_ambient_temperature 150
_diffrn_detector 'CCD plate'
_diffrn_detector_area_resol_mean 16.3426
_diffrn_detector_type Sapphire3
_diffrn_measured_fraction_theta_full 0.993
_diffrn_measured_fraction_theta_max 0.993
_diffrn_measurement_details
;
#__ type_ start__ end____ width___ exp.time_
  1 omega   -3.00   89.00   1.0000    6.0000
omega____ theta____ kappa____ phi______ frames
    -       22.3432   77.0000  -90.0000 92

#__ type_ start__ end____ width___ exp.time_
  2 omega   -3.00   89.00   1.0000    6.0000
omega____ theta____ kappa____ phi______ frames
    -       22.3432   77.0000   90.0000 92

#__ type_ start__ end____ width___ exp.time_
  3 omega    7.00   88.00   1.0000    6.0000
omega____ theta____ kappa____ phi______ frames
    -       22.3432   57.0000   30.0000 81

#__ type_ start__ end____ width___ exp.time_
  4 omega    7.00   88.00   1.0000    6.0000
omega____ theta____ kappa____ phi______ frames
    -       22.3432   57.0000 -150.0000 81

#__ type_ start__ end____ width___ exp.time_
  5 omega  -43.00   37.00   1.0000    6.0000
omega____ theta____ kappa____ phi______ frames
    -       22.3432  -57.0000  120.0000 80

#__ type_ start__ end____ width___ exp.time_
  6 omega  -46.00   40.00   1.0000    6.0000
omega____ theta____ kappa____ phi______ frames
    -       22.3432  -37.0000   30.0000 86

#__ type_ start__ end____ width___ exp.time_
  7 omega  -46.00   40.00   1.0000    6.0000
omega____ theta____ kappa____ phi______ frames
    -       22.3432  -37.0000 -150.0000 86

#__ type_ start__ end____ width___ exp.time_
  8 omega  -25.00   59.00   1.0000    6.0000
omega____ theta____ kappa____ phi______ frames
    -       22.3432  -99.0000   30.0000 84

#__ type_ start__ end____ width___ exp.time_
  9 omega  -25.00   59.00   1.0000    6.0000
omega____ theta____ kappa____ phi______ frames
    -       22.3432  -99.0000 -180.0000 84

#__ type_ start__ end____ width___ exp.time_
 10 omega  -25.00   59.00   1.0000    6.0000
omega____ theta____ kappa____ phi______ frames
    -       22.3432  -99.0000   90.0000 84

#__ type_ start__ end____ width___ exp.time_
 11 omega  -25.00   59.00   1.0000    6.0000
omega____ theta____ kappa____ phi______ frames
    -       22.3432  -99.0000  -60.0000 84

#__ type_ start__ end____ width___ exp.time_
 12 omega  -44.00   48.00   1.0000    6.0000
omega____ theta____ kappa____ phi______ frames
    -       22.3432  -77.0000  -30.0000 92

#__ type_ start__ end____ width___ exp.time_
 13 omega    7.00   88.00   1.0000    6.0000
omega____ theta____ kappa____ phi______ frames
    -       22.3432   57.0000  -60.0000 81

#__ type_ start__ end____ width___ exp.time_
 14 omega   34.00   93.00   1.0000    6.0000
omega____ theta____ kappa____ phi______ frames
    -       22.3432  179.0000   30.0000 59

#__ type_ start__ end____ width___ exp.time_
 15 omega   -3.00   89.00   1.0000    6.0000
omega____ theta____ kappa____ phi______ frames
    -       22.3432   77.0000  150.0000 92

#__ type_ start__ end____ width___ exp.time_
 16 omega  -25.00   59.00   1.0000    6.0000
omega____ theta____ kappa____ phi______ frames
    -       22.3432  -99.0000 -120.0000 84

#__ type_ start__ end____ width___ exp.time_
 17 omega   -3.00   89.00   1.0000    6.0000
omega____ theta____ kappa____ phi______ frames
    -       22.3432   77.0000  -30.0000 92

#__ type_ start__ end____ width___ exp.time_
 18 omega  -81.00   -3.00   1.0000    6.0000
omega____ theta____ kappa____ phi______ frames
    -      -22.4994  135.0000  116.0202 78

#__ type_ start__ end____ width___ exp.time_
 19 omega  -86.00   -8.00   1.0000    6.0000
omega____ theta____ kappa____ phi______ frames
    -      -22.4994  143.0000 -172.7514 78

#__ type_ start__ end____ width___ exp.time_
 20 omega  -63.00   19.00   1.0000    6.0000
omega____ theta____ kappa____ phi______ frames
    -      -22.4994  106.0000   13.0979 82

#__ type_ start__ end____ width___ exp.time_
 21 omega  -80.00   -3.00   1.0000    6.0000
omega____ theta____ kappa____ phi______ frames
    -      -22.4994  134.0000  -78.1012 77

#__ type_ start__ end____ width___ exp.time_
 22 omega  -71.00    8.00   1.0000    6.0000
omega____ theta____ kappa____ phi______ frames
    -      -22.4994  119.0000   34.8401 79

#__ type_ start__ end____ width___ exp.time_
 23 omega  -60.00  -17.00   1.0000    6.0000
omega____ theta____ kappa____ phi______ frames
    -      -22.4994  100.0000  154.7040 43
;
_diffrn_measurement_device 'four-circle diffractometer'
_diffrn_measurement_device_type 'Xcalibur, Sapphire3'
_diffrn_measurement_method '\w scans'
_diffrn_orient_matrix_UB_11 -0.0659397000
_diffrn_orient_matrix_UB_12 -0.0064189000
_diffrn_orient_matrix_UB_13 -0.0435456000
_diffrn_orient_matrix_UB_21 0.0486939000
_diffrn_orient_matrix_UB_22 -0.0246913000
_diffrn_orient_matrix_UB_23 -0.0373795000
_diffrn_orient_matrix_UB_31 -0.0179901000
_diffrn_orient_matrix_UB_32 -0.0433641000
_diffrn_orient_matrix_UB_33 0.0276202000
_diffrn_radiation_monochromator graphite
_diffrn_radiation_probe x-ray
_diffrn_radiation_type MoK\a
_diffrn_radiation_wavelength 0.71073
_diffrn_reflns_av_R_equivalents 0.0522
_diffrn_reflns_av_unetI/netI 0.0195
_diffrn_reflns_Laue_measured_fraction_full 0.993
_diffrn_reflns_Laue_measured_fraction_max 0.993
_diffrn_reflns_limit_h_max 10
_diffrn_reflns_limit_h_min -10
_diffrn_reflns_limit_k_max 17
_diffrn_reflns_limit_k_min -17
_diffrn_reflns_limit_l_max 13
_diffrn_reflns_limit_l_min -13
_diffrn_reflns_number 45731
_diffrn_reflns_point_group_measured_fraction_full 0.993
_diffrn_reflns_point_group_measured_fraction_max 0.993
_diffrn_reflns_theta_full 25.242
_diffrn_reflns_theta_max 25.499
_diffrn_reflns_theta_min 4.293
_diffrn_source 'Enhance (Mo) X-ray Source'
_exptl_absorpt_coefficient_mu 0.108
_exptl_absorpt_correction_T_max 1.00000
_exptl_absorpt_correction_T_min 0.97389
_exptl_absorpt_correction_type multi-scan
_exptl_absorpt_process_details
;
CrysAlisPro, Agilent Technologies,
Version 1.171.37.35 (release 13-08-2014 CrysAlis171 .NET)
(compiled Aug 13 2014,18:06:01)
Empirical absorption correction using spherical harmonics,
 implemented in SCALE3 ABSPACK scaling algorithm.
;
_exptl_crystal_colour 'clear light yellow'
_exptl_crystal_colour_lustre clear
_exptl_crystal_colour_modifier light
_exptl_crystal_colour_primary yellow
_exptl_crystal_density_diffrn 1.440
_exptl_crystal_description prism
_exptl_crystal_F_000 608
_exptl_crystal_recrystallization_method methanol
_exptl_crystal_size_max 0.23
_exptl_crystal_size_mid 0.22
_exptl_crystal_size_min 0.11
_refine_diff_density_max 0.174
_refine_diff_density_min -0.232
_refine_diff_density_rms 0.051
_refine_ls_extinction_method none
_refine_ls_goodness_of_fit_ref 1.020
_refine_ls_hydrogen_treatment constr
_refine_ls_matrix_type full
_refine_ls_number_parameters 194
_refine_ls_number_reflns 2464
_refine_ls_number_restraints 0
_refine_ls_restrained_S_all 1.020
_refine_ls_R_factor_all 0.0477
_refine_ls_R_factor_gt 0.0390
_refine_ls_shift/su_max 0.001
_refine_ls_shift/su_mean 0.000
_refine_ls_structure_factor_coef Fsqd
_refine_ls_weighting_details 'w=1/[\s^2^(Fo^2^)+(0.0660P)^2^+0.2108P] where P=(Fo^2^+2Fc^2^)/3'
_refine_ls_weighting_scheme calc
_refine_ls_wR_factor_gt 0.1024
_refine_ls_wR_factor_ref 0.1083
_reflns_Friedel_coverage 0.000
_reflns_number_gt 2092
_reflns_number_total 2464
_reflns_threshold_expression 'I > 2\s(I)'
_cod_data_source_file d0ra06845d2.cif
_cod_data_source_block 1aMeOH
_cod_database_code 7241424
_shelx_shelxl_version_number 2016/4
_chemical_oxdiff_formula 'C20 N4 O5'
_shelx_space_group_comment
;
The symmetry employed for this shelxl refinement is uniquely defined
by the following loop, which should always be used as a source of
symmetry information in preference to the above space-group names.
They are only intended as comments.
;
_shelx_estimated_absorpt_t_max 0.988
_shelx_estimated_absorpt_t_min 0.976
_reflns_odcompleteness_completeness 99.65
_reflns_odcompleteness_iscentric 1
_reflns_odcompleteness_theta 30.44
_olex2_refinement_description
;
1. Fixed Uiso
 At 1.2 times of:
  All C(H) groups, All N(H) groups
 At 1.5 times of:
  All C(H,H,H) groups, All O(H) groups
2.a Aromatic/amide H refined with riding coordinates:
 N1(H1), C13(H13), C2(H2A), C8(H8), C6(H6), C10(H10), C11(H11), C7(H7), C12(H12)
2.b Idealised Me refined as rotating group:
 C14(H14A,H14B,H14C)
2.c Idealised tetrahedral OH refined as rotating group:
 O4(H4), O2(H2), O3(H3)
;
_olex2_date_sample_data_collection 2019-01-16
_olex2_exptl_crystal_mounting_method loop
_olex2_submission_special_instructions 'No special instructions were received'

loop_
_space_group_symop_operation_xyz
'x, y, z'
'-x+1/2, y+1/2, -z+1/2'
'-x, -y, -z'
'x-1/2, -y-1/2, z-1/2'

loop_
_atom_site_label
_atom_site_type_symbol
_atom_site_fract_x
_atom_site_fract_y
_atom_site_fract_z
_atom_site_U_iso_or_equiv
_atom_site_adp_type
_atom_site_occupancy
_atom_site_site_symmetry_order
_atom_site_calc_flag
_atom_site_refinement_flags_posn
_atom_site_refinement_flags_adp
_atom_site_refinement_flags_occupancy
_atom_site_disorder_assembly
_atom_site_disorder_group
O1 O 0.60942(12) 0.74726(7) 0.75137(9) 0.0328(3) Uani 1 1 d . . . . .
O4 O 0.66364(13) 0.70448(7) 0.51801(9) 0.0347(3) Uani 1 1 d . . . . .
H4 H 0.672712 0.724526 0.589018 0.052 Uiso 1 1 calc GR . . . .
O2 O 0.51286(11) 0.47856(7) 0.78570(9) 0.0303(3) Uani 1 1 d . . . . .
H2 H 0.507033 0.537889 0.790572 0.045 Uiso 1 1 calc GR . . . .
O3 O 0.50852(13) 0.29051(7) 0.79899(10) 0.0368(3) Uani 1 1 d . . . . .
H3 H 0.498880 0.232039 0.810689 0.055 Uiso 1 1 calc GR . . . .
N1 N 0.40477(13) 0.73792(8) 0.86523(10) 0.0240(3) Uani 1 1 d . . . . .
H1 H 0.337144 0.767744 0.906425 0.029 Uiso 1 1 calc R . . . .
N2 N 0.40456(13) 0.64054(8) 0.85702(10) 0.0245(3) Uani 1 1 d . . . . .
N3 N 0.50033(14) 1.09133(8) 0.82666(10) 0.0288(3) Uani 1 1 d . . . . .
C9 C 0.50611(15) 0.89257(9) 0.81960(11) 0.0224(3) Uani 1 1 d . . . . .
C3 C 0.30821(15) 0.49215(9) 0.91997(12) 0.0232(3) Uani 1 1 d . . . . .
C4 C 0.40926(15) 0.43835(9) 0.85483(12) 0.0231(3) Uani 1 1 d . . . . .
C1 C 0.51220(16) 0.78646(10) 0.80801(11) 0.0237(3) Uani 1 1 d . . . . .
C13 C 0.63258(17) 0.94584(10) 0.78650(12) 0.0283(3) Uani 1 1 d . . . . .
H13 H 0.722944 0.915463 0.760659 0.034 Uiso 1 1 calc R . . . .
C2 C 0.31203(16) 0.59533(9) 0.92069(12) 0.0245(3) Uani 1 1 d . . . . .
H2A H 0.245542 0.629522 0.968644 0.029 Uiso 1 1 calc R . . . .
C5 C 0.40428(16) 0.33882(9) 0.86051(12) 0.0252(3) Uani 1 1 d . . . . .
C8 C 0.20276(16) 0.44607(10) 0.98852(13) 0.0280(3) Uani 1 1 d . . . . .
H8 H 0.135128 0.482373 1.033253 0.034 Uiso 1 1 calc R . . . .
C6 C 0.29724(17) 0.29568(9) 0.92771(13) 0.0281(3) Uani 1 1 d . . . . .
H6 H 0.292618 0.228382 0.930240 0.034 Uiso 1 1 calc R . . . .
C10 C 0.37835(16) 0.94104(10) 0.85764(12) 0.0256(3) Uani 1 1 d . . . . .
H10 H 0.290368 0.907380 0.882254 0.031 Uiso 1 1 calc R . . . .
C11 C 0.38088(17) 1.03907(10) 0.85923(13) 0.0281(3) Uani 1 1 d . . . . .
H11 H 0.292178 1.071230 0.885094 0.034 Uiso 1 1 calc R . . . .
C7 C 0.19613(17) 0.34824(10) 0.99172(13) 0.0310(3) Uani 1 1 d . . . . .
H7 H 0.123088 0.317193 1.037282 0.037 Uiso 1 1 calc R . . . .
C12 C 0.62451(17) 1.04391(10) 0.79186(13) 0.0300(3) Uani 1 1 d . . . . .
H12 H 0.711840 1.079506 0.769631 0.036 Uiso 1 1 calc R . . . .
C14 C 0.54359(19) 0.63364(11) 0.50421(15) 0.0384(4) Uani 1 1 d . . . . .
H14A H 0.498784 0.631028 0.420056 0.058 Uiso 1 1 calc GR . . . .
H14B H 0.459933 0.649283 0.554970 0.058 Uiso 1 1 calc GR . . . .
H14C H 0.589448 0.571858 0.528106 0.058 Uiso 1 1 calc GR . . . .

loop_
_atom_site_aniso_label
_atom_site_aniso_U_11
_atom_site_aniso_U_22
_atom_site_aniso_U_33
_atom_site_aniso_U_23
_atom_site_aniso_U_13
_atom_site_aniso_U_12
O1 0.0373(6) 0.0263(5) 0.0373(6) -0.0010(4) 0.0165(5) 0.0034(4)
O4 0.0417(6) 0.0297(6) 0.0352(6) -0.0015(4) 0.0168(5) -0.0039(4)
O2 0.0328(6) 0.0205(5) 0.0400(6) -0.0001(4) 0.0157(4) 0.0001(4)
O3 0.0422(6) 0.0206(5) 0.0510(7) 0.0001(5) 0.0207(5) 0.0038(4)
N1 0.0279(6) 0.0163(6) 0.0288(6) -0.0010(4) 0.0078(5) 0.0018(4)
N2 0.0276(6) 0.0173(6) 0.0286(6) -0.0007(4) 0.0026(5) 0.0011(4)
N3 0.0336(7) 0.0213(6) 0.0316(7) -0.0005(5) 0.0049(5) -0.0021(5)
C9 0.0264(7) 0.0212(7) 0.0199(7) 0.0009(5) 0.0034(5) 0.0002(5)
C3 0.0232(7) 0.0208(7) 0.0249(7) -0.0006(5) 0.0001(5) -0.0002(5)
C4 0.0213(7) 0.0227(7) 0.0252(7) 0.0005(5) 0.0023(5) -0.0016(5)
C1 0.0257(7) 0.0230(7) 0.0225(7) 0.0008(5) 0.0038(5) 0.0018(5)
C13 0.0294(8) 0.0265(7) 0.0304(8) -0.0005(6) 0.0092(6) -0.0012(6)
C2 0.0259(7) 0.0218(7) 0.0263(7) -0.0011(5) 0.0044(6) 0.0019(5)
C5 0.0261(7) 0.0214(7) 0.0280(7) -0.0021(5) 0.0018(6) 0.0019(5)
C8 0.0270(7) 0.0269(7) 0.0313(8) -0.0028(6) 0.0085(6) -0.0001(6)
C6 0.0311(8) 0.0180(7) 0.0350(8) -0.0007(6) 0.0027(6) -0.0027(6)
C10 0.0253(7) 0.0232(7) 0.0287(7) 0.0017(5) 0.0044(6) -0.0023(5)
C11 0.0276(7) 0.0234(7) 0.0338(8) -0.0007(6) 0.0062(6) 0.0014(6)
C7 0.0320(8) 0.0263(7) 0.0361(8) 0.0005(6) 0.0103(6) -0.0071(6)
C12 0.0320(8) 0.0247(7) 0.0345(8) -0.0004(6) 0.0100(6) -0.0062(6)
C14 0.0365(9) 0.0325(8) 0.0489(10) -0.0016(7) 0.0173(7) -0.0012(7)

loop_
_atom_type_symbol
_atom_type_description
_atom_type_scat_dispersion_real
_atom_type_scat_dispersion_imag
_atom_type_scat_source
C C 0.0033 0.0016 'International Tables Vol C Tables 4.2.6.8 and 6.1.1.4'
H H 0.0000 0.0000 'International Tables Vol C Tables 4.2.6.8 and 6.1.1.4'
N N 0.0061 0.0033 'International Tables Vol C Tables 4.2.6.8 and 6.1.1.4'
O O 0.0106 0.0060 'International Tables Vol C Tables 4.2.6.8 and 6.1.1.4'

loop_
_geom_angle_atom_site_label_1
_geom_angle_atom_site_label_2
_geom_angle_atom_site_label_3
_geom_angle
_geom_angle_site_symmetry_1
_geom_angle_site_symmetry_3
_geom_angle_publ_flag
C1 N1 N2 117.97(11) . . ?
C2 N2 N1 117.05(11) . . ?
C11 N3 C12 116.59(12) . . ?
C13 C9 C1 118.66(12) . . ?
C10 C9 C1 123.52(12) . . ?
C10 C9 C13 117.79(12) . . ?
C4 C3 C2 121.88(12) . . ?
C8 C3 C4 119.65(12) . . ?
C8 C3 C2 118.46(12) . . ?
O2 C4 C3 122.59(12) . . ?
O2 C4 C5 117.90(12) . . ?
C3 C4 C5 119.51(12) . . ?
O1 C1 N1 122.76(12) . . ?
O1 C1 C9 121.68(12) . . ?
N1 C1 C9 115.55(11) . . ?
C12 C13 C9 118.92(13) . . ?
N2 C2 C3 120.52(12) . . ?
O3 C5 C4 116.92(12) . . ?
O3 C5 C6 123.78(12) . . ?
C6 C5 C4 119.29(12) . . ?
C7 C8 C3 120.54(13) . . ?
C5 C6 C7 121.60(12) . . ?
C11 C10 C9 119.02(12) . . ?
N3 C11 C10 124.02(13) . . ?
C8 C7 C6 119.38(13) . . ?
N3 C12 C13 123.65(13) . . ?

loop_
_geom_bond_atom_site_label_1
_geom_bond_atom_site_label_2
_geom_bond_distance
_geom_bond_site_symmetry_2
_geom_bond_publ_flag
O1 C1 1.2241(16) . ?
O4 C14 1.4245(18) . ?
O2 C4 1.3550(16) . ?
O3 C5 1.3597(16) . ?
N1 N2 1.3759(15) . ?
N1 C1 1.3538(17) . ?
N2 C2 1.2839(17) . ?
N3 C11 1.3350(18) . ?
N3 C12 1.3405(18) . ?
C9 C1 1.5028(18) . ?
C9 C13 1.3923(19) . ?
C9 C10 1.3865(19) . ?
C3 C4 1.4049(18) . ?
C3 C2 1.4550(18) . ?
C3 C8 1.3986(18) . ?
C4 C5 1.4054(19) . ?
C13 C12 1.386(2) . ?
C5 C6 1.3801(19) . ?
C8 C7 1.381(2) . ?
C6 C7 1.389(2) . ?
C10 C11 1.3821(19) . ?
